data_2004278
loop_
_publ_author_name
'Xiong, R.-G.'
'You, X.-Z.'
'Huang, X.-Y.'

_publ_section_title
;
 Tris(<i>O</i>,<i>O</i>'-dicyclohexyl
 dithiophosphato-<i>S</i>,<i>S</i>')chromium(III)
;
_journal_issue 12
_journal_name_full 'Acta Crystallographica Section C'
_journal_page_first 2484
_journal_page_last 2486
_journal_paper_doi 10.1107/S0108270195007323
_journal_volume 51
_journal_year 1995
_chemical_formula_sum 'C36 H66 Cr O6 P3 S6'
_chemical_formula_weight 932.19
_space_group_IT_number 14
_symmetry_cell_setting monoclinic
_symmetry_space_group_name_Hall '-P 2yn'
_symmetry_space_group_name_H-M 'P 1 21/n 1'
_atom_type_scat_source 'Cromer & Waber (1974)'
_cell_angle_alpha 90
_cell_angle_beta 100.92(1)
_cell_angle_gamma 90
_cell_formula_units_Z 4
_cell_length_a 16.578(3)
_cell_length_b 10.193(8)
_cell_length_c 31.574(4)
_cell_measurement_reflns_used 25
_cell_measurement_temperature 296
_cell_measurement_theta_max 14.80
_cell_measurement_theta_min 13.95
_cell_volume 5239(4)
_diffrn_measurement_device 'Enraf-Nonius CAD-4'
_diffrn_measurement_method '\w/2\q scans'
_diffrn_radiation_type MoK\a
_diffrn_radiation_wavelength 0.71069
_diffrn_reflns_av_R_equivalents 0.0185
_diffrn_reflns_limit_h_max 19
_diffrn_reflns_limit_h_min 0
_diffrn_reflns_limit_k_max 12
_diffrn_reflns_limit_k_min 0
_diffrn_reflns_limit_l_max 37
_diffrn_reflns_limit_l_min -37
_diffrn_reflns_number 10125
_diffrn_reflns_theta_max 25
_diffrn_standards_decay_% -5.2
_diffrn_standards_interval_count 250
_diffrn_standards_number 3
_exptl_absorpt_coefficient_mu 0.567
_exptl_absorpt_correction_T_max 1.000
_exptl_absorpt_correction_T_min 0.9481
_exptl_absorpt_correction_type 'empirical (Molecular Structure Corporation, 1985)'
_exptl_crystal_colour purple
_exptl_crystal_density_diffrn 1.18
_exptl_crystal_description rod
_exptl_crystal_size_max 0.80
_exptl_crystal_size_mid 0.25
_exptl_crystal_size_min 0.20
_refine_diff_density_max 0.37
_refine_diff_density_min -0.41
_refine_ls_extinction_method none
_refine_ls_goodness_of_fit_obs 1.49
_refine_ls_hydrogen_treatment noref
_refine_ls_number_parameters 469
_refine_ls_number_reflns 5626
_refine_ls_R_factor_obs 0.061
_refine_ls_shift/esd_max 0.002
_refine_ls_structure_factor_coef F
_refine_ls_weighting_details 'w = 1/\s^2^(F)'
_refine_ls_weighting_scheme calc
_refine_ls_wR_factor_obs 0.072
_reflns_number_observed 5626
_reflns_number_total 9766
_reflns_observed_criterion I>3\s(I)
_cod_data_source_file kh1031.cif
_cod_data_source_block kh1031a
_cod_depositor_comments
;
The following automatic conversions were performed:

'_refine_ls_weighting_scheme' value ' 1/\s^2^(F)' was changed to
'calc'. New tag '_refine_ls_weighting_details' was created. The value
of the new tag was set to 'w = 1/\s^2^(F)'.

Automatic conversion script
Id: cif_fix_values 3143 2015-03-26 13:38:13Z robertas 
;
_cod_original_sg_symbol_H-M 'P 21/n'
_cod_database_code 2004278

loop_
_symmetry_equiv_pos_as_xyz
x,y,z
1/2+x,1/2-y,1/2+z
-x,-y,-z
1/2-x,1/2+y,1/2-z

loop_
_atom_site_label
_atom_site_fract_x
_atom_site_fract_y
_atom_site_fract_z
_atom_site_B_iso_or_equiv
Cr 0.53839(4) 0.15881(8) 0.84288(2) 2.77(3)
S(1) 0.58075(8) 0.3137(1) .79299(4) 3.72(6)
S(2) 0.57232(8) 0.0022(1) 0.79069(4) 3.75(6)
S(3) 0.39313(8) 0.1547(2) 0.81028(5) 3.84(6)
S(4) 0.49203(8) 0.3368(1) 0.88366(4) 3.56(6)
S(5) 0.51823(8) -0.0142(1) 0.89246(4) 3.80(6)
S(6) 0.67497(8) 0.1604(1) 0.88819(4) 3.63(6)
P(1) 0.60347(8) 0.1574(2) 0.75905(4) 3.52(6)
P(2) 0.37940(8) 0.3005(1) 0.85050(5) 3.40(6)
P(3) 0.63290(9) 0.0219(1) 0.92313(4) 3.64(6)
O(1) 0.5591(2) 0.1621(4) 0.7101(1) 5.0(2)
O(2) 0.6935(2) 0.1534(4) 0.7506(1) 4.4(2)
O(3) 0.3353(2) 0.4254(4) 0.8275(1) 4.1(2)
O(4) 0.3139(2) 0.2722(4) 0.8795(1) 4.4(2)
O(5) 0.6407(2) 0.0627(4) 0.9721(1) 4.6(2)
O(6) 0.6873(2) -0.1044(4) 0.9314(1) 4.6(2)
C(11) 0.4699(4) 0.1479(7) 0.6979(2) 4.7(3)
C(12) 0.4320(5) 0.2731(9) 0.6830(4) 9.4(5)
C(13) 0.3405(5) 0.254(1) 0.6690(5) 11.2(7)
C(14) 0.3235(6) 0.156(2) 0.6326(3) 11.6(7)
C(15) 0.3626(7) 0.030(1) 0.6495(5) 14.5(9)
C(16) 0.4509(5) 0.038(1) 0.6666(3) 10.3(6)
C(21) 0.7645(3) 0.1522(6) 0.7858(2) 3.7(2)
C(22) 0.8104(7) 0.270(1) 0.7860(6) 17.3(9)
C(23) 0.8891(8) 0.265(1) 0.8207(7) 21(1)
C(24) 0.9398(5) 0.150(2) 0.8175(3) 10.9(7)
C(25) 0.8900(7) 0.035(1) 0.8193(5) 15.4(8)
C(26) 0.8138(6) 0.038(1) 0.7827(5) 16.1(8)
C(31) 0.3751(3) 0.5084(6) 0.7995(2) 3.9(2)
C(32) 0.3161(4) 0.5283(7) 0.7585(2) 5.8(3)
C(33) 0.3510(4) 0.624(1) 0.7296(2) 7.4(4)
C(34) 0.3770(6) 0.751(1) 0.7533(4) 9.0(6)
C(35) 0.4353(6) 0.7265(8) 0.7938(3) 8.3(5)
C(36) 0.3998(5) 0.6355(8) 0.8219(2) 6.8(4)
C(41) 0.3256(4) 0.1635(6) 0.9118(2) 4.7(3)
C(42) 0.2637(5) 0.0611(7) 0.8969(2) 6.4(4)
C(43) 0.1776(5) 0.1075(9) 0.8976(3) 7.6(5)
C(44) 0.1708(5) 0.159(1) 0.9416(3) 8.2(5)
C(45) 0.2301(5) 0.2650(9) 0.9545(2) 7.2(4)
C(46) 0.3173(4) 0.2222(7) .9547(2) 6.0(3)
C(51) 0.6157(3) 0.1919(5) 0.9845(2) 3.7(2)
C(52) 0.6896(4) 0.2613(8) 1.0063(2) 6.2(4)
C(53) 0.6654(6) 0.3965(8) 1.0227(3) 8.2(5)
C(54) 0.6024(6) 0.3825(8) 1.0501(2) 7.6(4)
C(55) 0.5303(5) 0.3074(8) 1.0289(3) 7.2(4)
C(56) 0.5528(4) 0.1744(6) 1.0123(2) 5.5(3)
C(61) 0.6980(4) -0.1915(6) 0.8966(2) 4.9(3)
C(62) 0.6584(6) -0.318(1) 0.9005(3) 9.4(6)
C(63) 0.6741(9) -0.412(1) 0.8662(5) 13.4(8)
C(64) 0.7647(9) -0.429(1) 0.8681(4) 11.5(7)
C(65) 0.8019(7) -0.301(1) 0.8647(5) 13.5(9)
C(66) 0.7877(5) -0.208(1) 0.8983(3) 9.5(6)
H(1) 0.4500 0.1237 0.7231 5.7
H(2) 0.4423 0.3353 0.7058 11.3
H(3) 0.4545 .3040 0.6593 11.3
H(4) 0.3184 0.218 0.6926 13.4
H(5) 0.3155 0.3351 0.6596 13.4
H(6) 0.2660 0.1450 0.6236 13.9
H(7) 0.3466 0.1863 0.6090 13.9
H(8) 0.3364 -0.0002 0.6720 17.4
H(9) 0.3542 -0.0325 0.6266 17.4
H(10) 0.4789 0.0527 0.6434 12.3
H(11) 0.4692 -0.0416 0.6806 12.3
H(12) 0.7450 0.1474 0.8121 4.4
H(13) 0.8249 0.2817 0.7586 20.8
H(14) 0.7776 0.3419 0.7919 20.8
H(15) 0.9207 0.3413 0.8181 25.0
H(16) 0.8739 0.2643 0.8483 25.0
H(17) 0.9590 0.1524 0.7910 13.0
H(18) 0.9854 0.1495 0.8408 13.0
H(19) 0.9217 -0.0408 0.8163 18.5
H(20) 0.8728 0.0326 0.8463 18.5
H(21) 0.7817 -0.0385 0.7846 19.3
H(22) 0.8311 0.0384 0.7557 19.3
H(23) 0.4226 0.4651 0.7938 4.6
H(24) 0.3056 0.4466 0.7441 6.9
H(25) 0.2662 0.5626 0.7646 6.9
H(26) 0.3974 0.5856 0.7208 8.9
H(27) 0.3103 0.6429 0.7048 8.9
H(28) 0.4024 0.8060 .7354 10.9
H(09) 0.3297 0.7934 0.7597 10.9
H(30) 0.4840 0.6890 0.7874 10.0
H(31) 0.4481 0.8073 0.8086 10.0
H(32) 0.3527 0.6752 0.8296 8.2
H(33) 0.4395 0.6187 0.8472 8.2
H(34) 0.3791 0.1275 0.9139 5.6
H(35) 0.2671 0.0372 0.8682 7.7
H(36) 0.2751 -0.0133 0.9152 7.7
H(37) 0.1637 0.1756 0.8769 9.1
H(38) 0.1406 0.0363 0.8905 9.1
H(39) 0.1168 0.1917 0.9407 9.9
H(40) 0.1814 0.0899 0.9620 9.9
H(41) 0.2170 0.3360 0.9349 8.6
H(42) 0.2260 0.2932 0.9827 8.6
H(43) 0.3329 0.1586 0.9767 7.2
H(44) 0.3526 0.2962 0.9603 7.2
H(45) 0.5919 0.2391 0.9593 4.4
H(46) 0.7164 0.2105 1.0301 7.5
H(47) 0.7258 0.2740 0.9867 7.5
H(48) 0.7129 0.4368 1.0391 9.8
H(49) 0.6440 0.4502 0.9986 9.8
H(50) 0.6265 0.3387 1.0760 9.1
H(51) 0.5850 0.4675 1.0568 9.1
H(52) 0.4953 0.2937 1.0491 8.6
H(53) 0.5020 0.3570 1.0052 8.6
H(54) 0.5051 0.1348 0.9960 6.6
H(55) 0.5746 0.1196 1.0361 6.6
H(56) 0.6741 -0.1524 0.8698 5.8
H(57) 0.6795 -0.3538 0.9281 11.3
H(58) 0.6009 -0.3043 0.8976 11.3
H(59) 0.6505 -0.4948 0.8706 16.1
H(60) 0.6496 -0.3790 0.8386 16.1
H(61) 0.7888 -0.4689 0.8947 13.8
H(62) 0.7735 -0.4831 0.8449 13.8
H(63) 0.8595 -0.3126 0.8671 16.2
H(64) 0.7795 -0.2649 0.8373 16.2
H(65) 0.8113 -0.1258 0.8936 11.4
H(66) 0.8126 -0.2410 0.9258 11.4

loop_
_geom_angle_atom_site_label_1
_geom_angle_atom_site_label_2
_geom_angle_atom_site_label_3
_geom_angle
_geom_angle_publ_flag
S(1) Cr S(2) 81.66(7) yes
S(5) Cr S(6) 81.50(6) yes
S(2) Cr S(6) 95.37(6) yes
S(1) P(1) S(2) 105.77(9) yes
S(5) P(3) S(6) 105.22(9) yes
O(3) P(2) O(4) 96.0(2) yes
S(3) Cr S(4) 81.39(6) yes
S(1) Cr S(3) 96.98(6) yes
S(4) Cr S(5) 96.01(7) yes
S(3) P(2) S(4) 105.30(9) yes
O(1) P(1) O(2) 96.6(2) yes
O(5) P(3) O(6) 96.6(2) yes
S(5) Cr S(1) 170.23(6) no
S(5) Cr S(3) 90.81(6) no
S(5) Cr S(2) 92.18(7) no
S(1) Cr S(4) 91.01(7) no
S(1) Cr S(6) 91.48(6) no
S(4) Cr S(2) 169.68(5) no
S(4) Cr S(6) 92.05(6) no
S(3) Cr S(2) 92.25(6) no
S(3) Cr S(6) 169.35(6) no
P(1) S(1) Cr 86.33(8) no
P(1) S(2) Cr 86.21(8) no
P(2) S(3) Cr 86.61(7) no
P(2) S(4) Cr 86.68(8) no
P(3) S(5) Cr 86.78(7) no
P(3) S(6) Cr 86.38(7) no
O(2) P(1) S(2) 114.3(2) no
O(2) P(1) S(1) 113.3(2) no
O(1) P(1) S(2) 113.4(2) no
O(1) P(1) S(1) 113.6(2) no
C(15) C(16) C(11) 111.2(8) no
C(22) C(21) C(26) 112.1(9) no
C(22) C(21) O(2) 110.6(6) no
C(26) C(21) O(2) 110.0(6) no
C(21) C(22) C(23) 110.9(9) no
C(24) C(23) C(22) 114.0(10) no
C(25) C(24) C(23) 108.0(8) no
C(24) C(25) C(26) 111.0(10) no
C(21) C(26) C(25) 111.0(8) no
O(3) C(31) C(32) 107.9(4) no
O(3) C(31) C(36) 109.2(5) no
C(32) C(31) C(36) 111.8(5) no
C(31) C(32) C(33) 110.4(5) no
C(34) C(33) C(32) 110.8(7) no
C(35) C(34) C(33) 111.4(7) no
C(34) C(35) C(36) 110.9(7) no
C(35) C(36) C(31) 111.4(6) no
C(42) C(41) O(4) 108.2(5) no
C(42) C(41) C(46) 113.1(5) no
O(4) C(41) C(46) 107.2(5) no
C(41) C(42) C(43) 112.1(6) no
O(4) P(2) S(4) 114.2(2) no
O(4) P(2) S(3) 114.1(2) no
O(3) P(2) S(4) 113.5(2) no
O(3) P(2) S(3) 114.1(2) no
O(6) P(3) S(6) 115.1(2) no
O(6) P(3) S(5) 113.2(2) no
O(5) P(3) S(6) 112.4(2) no
O(5) P(3) S(5) 114.6(2) no
C(21) O(2) P(1) 121.9(3) no
C(31) O(3) P(2) 121.4(3) no
C(41) O(4) P(2) 121.2(3) no
C(51) O(5) P(3) 121.7(3) no
C(61) O(6) P(3) 121.8(3) no
C(12) C(11) O(1) 110.5(6) no
C(12) C(11) C(16) 114.7(7) no
O(1) C(11) C(16) 109.0(6) no
C(11) C(12) C(13) 109.1(7) no
C(14) C(13) C(12) 110.0(10) no
C(15) C(14) C(13) 107.0(8) no
C(16) C(15) C(14) 114.0(10) no
O(5) C(51) C(56) 108.4(5) no
C(52) C(51) C(56) 113.2(5) no
C(51) C(52) C(53) 109.8(6) no
C(54) C(53) C(52) 111.3(7) no
C(55) C(54) C(53) 112.8(6) no
C(54) C(55) C(56) 112.8(6) no
C(51) C(56) C(55) 109.8(5) no
O(6) C(61) C(62) 110.7(6) no
O(6) C(61) C(66) 107.9(6) no
C(62) C(61) C(66) 111.1(7) no
C(61) C(62) C(63) 111.1(8) no
C(64) C(63) C(62) 111.0(10) no
C(65) C(64) C(63) 109.0(10) no
C(64) C(65) C(66) 113.0(10) no
C(65) C(66) C(61) 110.0(8) no
C(42) C(43) C(44) 111.1(7) no
C(45) C(44) C(43) 110.5(6) no
C(44) C(45) C(46) 112.3(7) no
C(41) C(46) C(45) 111.2(6) no
O(5) C(51) C(52) 107.9(5) no

loop_
_geom_bond_atom_site_label_1
_geom_bond_atom_site_label_2
_geom_bond_distance
_geom_bond_publ_flag
Cr S(1) 2.426(2) yes
Cr S(3) 2.433(2) yes
Cr S(5) 2.423(2) yes
S(1) P(1) 1.996(2) yes
S(3) P(2) 1.996(2) yes
S(5) P(3) 1.998(2) yes
P(1) O(1) 1.583(4) yes
P(2) O(3) 1.575(4) yes
P(3) O(5) 1.583(4) yes
O(1) C(11) 1.463(7) yes
O(3) C(31) 1.468(6) yes
O(5) C(51) 1.456(6) yes
Cr S(2) 2.435(2) yes
Cr S(4) 2.432(2) yes
Cr S(6) 2.439(2) yes
S(2) P(1) 1.990(2) yes
S(4) P(2) 1.995(2) yes
S(6) P(3) 1.997(2) yes
P(1) O(2) 1.566(4) yes
P(2) O(4) 1.573(4) yes
P(3) O(6) 1.565(4) yes
O(2) C(21) 1.458(6) yes
O(4) C(41) 1.496(6) yes
O(6) C(61) 1.450(7) yes
C(11) C(12) 1.460(10) no
C(11) C(16) 1.480(10) no
C(54) C(55) 1.470(10) no
C(55) C(56) 1.530(10) no
C(61) C(62) 1.460(10) no
C(61) C(66) 1.490(10) no
C(12) C(13) 1.510(10) no
C(13) C(14) 1.50(2) no
C(14) C(15) 1.50(2) no
C(15) C(16) 1.460(10) no
C(21) C(22) 1.420(10) no
C(21) C(26) 1.440(10) no
C(22) C(23) 1.540(10) no
C(23) C(24) 1.45(2) no
C(24) C(25) 1.440(10) no
C(25) C(26) 1.540(10) no
C(31) C(32) 1.481(8) no
C(31) C(36) 1.495(9) no
C(32) C(33) 1.530(10) no
C(33) C(34) 1.510(10) no
C(34) C(35) 1.470(10) no
C(35) C(36) 1.480(10) no
C(41) C(42) 1.477(9) no
C(41) C(46) 1.510(10) no
C(42) C(43) 1.510(10) no
C(43) C(44) 1.510(10) no
C(44) C(45) 1.460(10) no
C(45) C(46) 1.510(10) no
C(51) C(52) 1.469(9) no
C(51) C(56) 1.497(8) no
C(52) C(53) 1.550(10) no
C(53) C(54) 1.480(10) no
C(62) C(63) 1.510(10) no
C(63) C(64) 1.500(10) no
C(64) C(65) 1.45(2) no
C(65) C(66) 1.470(10) no
